data_2204253
loop_
_publ_author_name
'Ali, Hapipah'
'Khamis, Nur Ashikin'
'Basirun, W. Jefri'
'Yamin, Bohari M.'

_publ_section_title
;{4-Chloro-2'-[1-(5-chloro-2-oxidophenyl)ethylidene-\k^3^<i>O,N</i>^2'^,<i>O</i>']benzhydrazido}tris(pyridine-\k<i>N</i>)nickel(II)
 pyridine solvate
;
_journal_issue 9
_journal_name_full 'Acta Crystallographica Section E'
_journal_page_first m1351
_journal_page_last m1352
_journal_paper_doi 10.1107/S1600536804020756
_journal_volume 60
_journal_year 2004
_chemical_formula_iupac '[Ni (C15 H10 Cl2 N2 O2) (C5 H5 N)3], C5 H5 N'
_chemical_formula_moiety 'C30 H25 Cl2 N5 Ni O2, C5 H5 N'
_chemical_formula_sum 'C35 H30 Cl2 N6 Ni O2'
_chemical_formula_weight 696.26
_chemical_name_systematic
;
{4-Chloro-2'-[1-(5-chloro-2-oxidophenyl)ethylidene-
\k^3^O,N^2'^,O']benzhydrazido}tris(pyridine-\kN)nickel(II) pyridine solvate
;
_space_group_IT_number 14
_symmetry_cell_setting monoclinic
_symmetry_space_group_name_Hall '-P 2yn'
_symmetry_space_group_name_H-M 'P 1 21/n 1'
_atom_sites_solution_hydrogens geom
_atom_sites_solution_primary direct
_atom_sites_solution_secondary difmap
_audit_creation_method SHELXL-97
_cell_angle_alpha 90.00
_cell_angle_beta 90.418(3)
_cell_angle_gamma 90.00
_cell_formula_units_Z 4
_cell_length_a 12.6009(17)
_cell_length_b 20.845(3)
_cell_length_c 12.6417(17)
_cell_measurement_reflns_used 3704
_cell_measurement_temperature 273(2)
_cell_measurement_theta_max 27.0
_cell_measurement_theta_min 1.8
_cell_volume 3320.5(8)
_computing_cell_refinement 'SAINT (Siemens, 1996)'
_computing_data_collection 'SMART (Siemens, 1996)'
_computing_data_reduction SAINT
_computing_molecular_graphics SHELXTL
_computing_publication_material
;
SHELXTL, PARST (Nardelli, 1995) and PLATON (Spek, 2003)
;
_computing_structure_refinement SHELXTL
_computing_structure_solution 'SHELXTL (Sheldrick, 1997)'
_diffrn_ambient_temperature 273(2)
_diffrn_detector_area_resol_mean 83.66
_diffrn_measured_fraction_theta_full 0.99
_diffrn_measured_fraction_theta_max 0.99
_diffrn_measurement_device_type 'Bruker SMART APEX CCD area-detector'
_diffrn_measurement_method \w
_diffrn_radiation_monochromator graphite
_diffrn_radiation_source 'fine-focus sealed tube'
_diffrn_radiation_type MoK\a
_diffrn_radiation_wavelength 0.71073
_diffrn_reflns_av_R_equivalents 0.030
_diffrn_reflns_av_sigmaI/netI 0.043
_diffrn_reflns_limit_h_max 14
_diffrn_reflns_limit_h_min -16
_diffrn_reflns_limit_k_max 17
_diffrn_reflns_limit_k_min -26
_diffrn_reflns_limit_l_max 14
_diffrn_reflns_limit_l_min -16
_diffrn_reflns_number 19309
_diffrn_reflns_theta_full 27.0
_diffrn_reflns_theta_max 27.0
_diffrn_reflns_theta_min 1.8
_diffrn_standards_decay_% 0
_diffrn_standards_interval_count 0
_diffrn_standards_interval_time 0
_diffrn_standards_number 0
_exptl_absorpt_coefficient_mu 0.79
_exptl_absorpt_correction_T_max 0.912
_exptl_absorpt_correction_T_min 0.816
_exptl_absorpt_correction_type multi-scan
_exptl_absorpt_process_details '(SADABS; Sheldrick, 1996)'
_exptl_crystal_colour yellow
_exptl_crystal_density_diffrn 1.393
_exptl_crystal_density_method 'not measured'
_exptl_crystal_description block
_exptl_crystal_F_000 1440
_exptl_crystal_size_max 0.27
_exptl_crystal_size_mid 0.20
_exptl_crystal_size_min 0.12
_refine_diff_density_max 0.49
_refine_diff_density_min -0.19
_refine_ls_extinction_method none
_refine_ls_goodness_of_fit_ref 1.09
_refine_ls_hydrogen_treatment constr
_refine_ls_matrix_type full
_refine_ls_number_parameters 415
_refine_ls_number_reflns 7232
_refine_ls_number_restraints 0
_refine_ls_restrained_S_all 1.09
_refine_ls_R_factor_all 0.095
_refine_ls_R_factor_gt 0.061
_refine_ls_shift/su_max 0.000
_refine_ls_shift/su_mean 0.000
_refine_ls_structure_factor_coef Fsqd
_refine_ls_weighting_details 'calc w = 1/[\s^2^(Fo^2^)+(0.0618P)^2^+0.4914P] where P = (Fo^2^+2Fc^2^)/3'
_refine_ls_weighting_scheme calc
_refine_ls_wR_factor_gt 0.127
_refine_ls_wR_factor_ref 0.141
_reflns_number_gt 4961
_reflns_number_total 7232
_reflns_threshold_expression I>2\s(I)
_cod_data_source_file ya6210.cif
_cod_data_source_block I
_cod_original_cell_volume 3320.4(8)
_cod_original_sg_symbol_H-M 'P 21/n'
_cod_database_code 2204253
_cod_database_fobs_code 2204253

loop_
_symmetry_equiv_pos_as_xyz
'x, y, z'
'-x+1/2, y+1/2, -z+1/2'
'-x, -y, -z'
'x-1/2, -y-1/2, z-1/2'

loop_
_atom_site_label
_atom_site_fract_x
_atom_site_fract_y
_atom_site_fract_z
_atom_site_U_iso_or_equiv
_atom_site_adp_type
_atom_site_calc_flag
_atom_site_refinement_flags
_atom_site_occupancy
_atom_site_type_symbol
Ni1 0.68463(3) 0.251764(18) 0.79921(3) 0.04659(14) Uani d . 1 Ni
Cl1 0.90879(9) 0.57717(5) 1.15759(9) 0.0972(4) Uani d . 1 Cl
Cl2 0.64239(9) -0.06396(5) 1.04394(8) 0.0888(3) Uani d . 1 Cl
O1 0.72473(15) 0.34046(9) 0.85308(15) 0.0510(5) Uani d . 1 O
O2 0.65929(16) 0.16031(10) 0.76798(15) 0.0546(5) Uani d . 1 O
N1 0.77760(18) 0.28160(12) 0.99974(18) 0.0477(6) Uani d . 1 N
N2 0.73832(17) 0.22878(12) 0.94439(17) 0.0448(5) Uani d . 1 N
N3 0.62892(19) 0.28098(13) 0.65054(19) 0.0544(6) Uani d . 1 N
N4 0.8431(2) 0.24622(13) 0.73121(19) 0.0531(6) Uani d . 1 N
N5 0.52251(19) 0.26679(13) 0.85132(19) 0.0543(6) Uani d . 1 N
N6 1.0462(7) 0.0096(3) 0.8498(4) 0.157(2) Uani d . 1 N
C1 0.8385(3) 0.39400(17) 1.1026(3) 0.0658(9) Uani d . 1 C
H1B 0.8395 0.3557 1.1405 0.079 Uiso calc R 1 H
C2 0.8716(3) 0.45039(19) 1.1513(3) 0.0737(10) Uani d . 1 C
H2A 0.8946 0.4500 1.2214 0.088 Uiso calc R 1 H
C3 0.8702(3) 0.50610(17) 1.0958(3) 0.0649(9) Uani d . 1 C
C4 0.8380(3) 0.50762(16) 0.9928(3) 0.0690(9) Uani d . 1 C
H4A 0.8378 0.5459 0.9551 0.083 Uiso calc R 1 H
C5 0.8057(3) 0.45108(16) 0.9454(2) 0.0621(8) Uani d . 1 C
H5A 0.7843 0.4518 0.8749 0.075 Uiso calc R 1 H
C6 0.8042(2) 0.39420(14) 0.9989(2) 0.0476(7) Uani d . 1 C
C7 0.7658(2) 0.33472(14) 0.9457(2) 0.0442(7) Uani d . 1 C
C8 0.7433(2) 0.17353(15) 0.9918(2) 0.0473(7) Uani d . 1 C
C9 0.7939(3) 0.16763(16) 1.0998(2) 0.0651(9) Uani d . 1 C
H9A 0.8191 0.2089 1.1224 0.098 Uiso calc R 1 H
H9B 0.8523 0.1382 1.0966 0.098 Uiso calc R 1 H
H9C 0.7424 0.1521 1.1492 0.098 Uiso calc R 1 H
C10 0.6987(2) 0.11600(14) 0.9410(2) 0.0477(7) Uani d . 1 C
C11 0.6608(2) 0.11300(15) 0.8344(2) 0.0495(7) Uani d . 1 C
C12 0.6219(2) 0.05356(16) 0.7987(3) 0.0604(8) Uani d . 1 C
H12A 0.5985 0.0505 0.7290 0.073 Uiso calc R 1 H
C13 0.6165(3) 0.00004(16) 0.8606(3) 0.0670(9) Uani d . 1 C
H13A 0.5898 -0.0382 0.8334 0.080 Uiso calc R 1 H
C14 0.6511(3) 0.00366(15) 0.9635(3) 0.0589(8) Uani d . 1 C
C15 0.6915(2) 0.05968(15) 1.0025(3) 0.0570(8) Uani d . 1 C
H15A 0.7153 0.0608 1.0723 0.068 Uiso calc R 1 H
C16 0.6387(3) 0.34126(19) 0.6187(3) 0.0753(10) Uani d . 1 C
H16A 0.6732 0.3702 0.6631 0.090 Uiso calc R 1 H
C17 0.6005(4) 0.3629(2) 0.5235(3) 0.0966(14) Uani d . 1 C
H17A 0.6088 0.4055 0.5034 0.116 Uiso calc R 1 H
C18 0.5497(3) 0.3202(3) 0.4589(3) 0.0963(15) Uani d . 1 C
H18A 0.5226 0.3335 0.3939 0.116 Uiso calc R 1 H
C19 0.5390(3) 0.2579(2) 0.4900(3) 0.0818(12) Uani d . 1 C
H19A 0.5046 0.2282 0.4469 0.098 Uiso calc R 1 H
C20 0.5800(3) 0.24026(19) 0.5862(3) 0.0674(9) Uani d . 1 C
H20A 0.5732 0.1977 0.6073 0.081 Uiso calc R 1 H
C21 0.8990(3) 0.29798(18) 0.7087(3) 0.0763(11) Uani d . 1 C
H21A 0.8704 0.3379 0.7249 0.092 Uiso calc R 1 H
C22 0.9970(3) 0.2960(2) 0.6627(3) 0.0929(13) Uani d . 1 C
H22A 1.0326 0.3338 0.6463 0.111 Uiso calc R 1 H
C23 1.0414(3) 0.2384(2) 0.6414(3) 0.0829(12) Uani d . 1 C
H23A 1.1087 0.2355 0.6121 0.099 Uiso calc R 1 H
C24 0.9843(3) 0.1851(2) 0.6643(3) 0.0894(12) Uani d . 1 C
H24A 1.0118 0.1446 0.6498 0.107 Uiso calc R 1 H
C25 0.8862(3) 0.19094(18) 0.7088(3) 0.0709(10) Uani d . 1 C
H25A 0.8483 0.1538 0.7237 0.085 Uiso calc R 1 H
C26 0.4538(3) 0.2199(2) 0.8600(4) 0.0881(13) Uani d . 1 C
H26A 0.4773 0.1780 0.8497 0.106 Uiso calc R 1 H
C27 0.3487(3) 0.2297(2) 0.8837(4) 0.1131(18) Uani d . 1 C
H27A 0.3024 0.1950 0.8878 0.136 Uiso calc R 1 H
C28 0.3131(3) 0.2890(2) 0.9009(4) 0.0965(14) Uani d . 1 C
H28A 0.2425 0.2963 0.9181 0.116 Uiso calc R 1 H
C29 0.3826(3) 0.3385(2) 0.8925(4) 0.1029(15) Uani d . 1 C
H29A 0.3608 0.3805 0.9037 0.123 Uiso calc R 1 H
C30 0.4854(3) 0.32479(19) 0.8673(3) 0.0798(11) Uani d . 1 C
H30A 0.5324 0.3590 0.8610 0.096 Uiso calc R 1 H
C31 1.1074(4) 0.0068(3) 0.7672(7) 0.124(2) Uani d . 1 C
H31A 1.1803 0.0039 0.7784 0.149 Uiso calc R 1 H
C32 1.0720(5) 0.0077(2) 0.6688(5) 0.1147(18) Uani d . 1 C
H32A 1.1193 0.0061 0.6127 0.138 Uiso calc R 1 H
C33 0.9692(7) 0.0108(3) 0.6510(5) 0.142(2) Uani d . 1 C
H33A 0.9415 0.0102 0.5826 0.171 Uiso calc R 1 H
C34 0.9059(5) 0.0148(3) 0.7356(10) 0.156(4) Uani d . 1 C
H34A 0.8328 0.0172 0.7258 0.188 Uiso calc R 1 H
C35 0.9443(7) 0.0153(3) 0.8297(8) 0.148(3) Uani d . 1 C
H35A 0.8980 0.0198 0.8862 0.177 Uiso calc R 1 H

loop_
_atom_site_aniso_label
_atom_site_aniso_U_11
_atom_site_aniso_U_22
_atom_site_aniso_U_33
_atom_site_aniso_U_12
_atom_site_aniso_U_13
_atom_site_aniso_U_23
Ni1 0.0486(2) 0.0511(2) 0.0401(2) -0.00192(18) 0.00083(15) 0.00375(17)
Cl1 0.1047(8) 0.0798(7) 0.1068(8) -0.0133(6) -0.0161(6) -0.0324(6)
Cl2 0.1095(8) 0.0564(6) 0.1007(7) -0.0018(5) 0.0123(6) 0.0219(5)
O1 0.0581(12) 0.0522(12) 0.0427(11) -0.0007(10) -0.0030(9) 0.0007(9)
O2 0.0669(13) 0.0510(12) 0.0460(11) -0.0053(10) 0.0004(10) 0.0024(9)
N1 0.0478(14) 0.0509(15) 0.0444(13) -0.0027(12) -0.0011(11) 0.0016(12)
N2 0.0433(13) 0.0513(14) 0.0398(12) 0.0010(11) 0.0038(10) 0.0006(11)
N3 0.0523(15) 0.0672(18) 0.0436(14) -0.0020(13) 0.0006(12) 0.0054(13)
N4 0.0534(14) 0.0618(17) 0.0442(13) -0.0011(14) 0.0042(11) 0.0026(12)
N5 0.0505(15) 0.0617(18) 0.0506(15) 0.0017(13) 0.0019(12) 0.0115(12)
N6 0.209(7) 0.154(5) 0.108(4) -0.013(5) 0.019(4) -0.014(3)
C1 0.072(2) 0.069(2) 0.057(2) -0.0036(18) -0.0134(17) 0.0028(17)
C2 0.081(2) 0.080(3) 0.060(2) -0.004(2) -0.0171(18) -0.0077(19)
C3 0.059(2) 0.067(2) 0.069(2) -0.0057(17) 0.0014(17) -0.0180(18)
C4 0.088(3) 0.052(2) 0.066(2) -0.0093(18) 0.0058(19) -0.0011(17)
C5 0.077(2) 0.059(2) 0.0499(18) -0.0047(17) 0.0016(16) -0.0006(16)
C6 0.0413(15) 0.0556(19) 0.0458(16) -0.0002(13) 0.0012(13) -0.0006(14)
C7 0.0363(14) 0.0553(18) 0.0412(16) 0.0010(13) 0.0064(12) 0.0010(13)
C8 0.0423(15) 0.0549(19) 0.0449(16) 0.0037(13) 0.0062(12) 0.0088(14)
C9 0.071(2) 0.065(2) 0.059(2) -0.0046(17) -0.0128(17) 0.0122(16)
C10 0.0421(16) 0.0499(18) 0.0513(17) 0.0039(13) 0.0069(13) 0.0044(14)
C11 0.0431(16) 0.0532(19) 0.0522(17) -0.0001(14) 0.0091(13) -0.0011(14)
C12 0.062(2) 0.059(2) 0.060(2) -0.0028(16) 0.0071(16) -0.0052(16)
C13 0.069(2) 0.048(2) 0.084(3) -0.0052(16) 0.0106(19) -0.0072(17)
C14 0.061(2) 0.0456(18) 0.070(2) 0.0053(15) 0.0131(17) 0.0074(15)
C15 0.0560(19) 0.057(2) 0.0581(19) 0.0049(15) 0.0067(15) 0.0062(15)
C16 0.087(3) 0.076(3) 0.063(2) -0.004(2) -0.0080(19) 0.0155(19)
C17 0.110(3) 0.108(4) 0.071(3) 0.007(3) -0.014(2) 0.034(3)
C18 0.091(3) 0.146(5) 0.051(2) 0.024(3) -0.012(2) 0.021(3)
C19 0.062(2) 0.125(4) 0.059(2) 0.005(2) -0.0120(18) -0.011(2)
C20 0.058(2) 0.087(3) 0.057(2) -0.0061(18) -0.0009(16) -0.0009(18)
C21 0.072(2) 0.065(2) 0.092(3) -0.0096(19) 0.029(2) -0.010(2)
C22 0.075(3) 0.092(3) 0.112(3) -0.022(2) 0.042(2) -0.013(3)
C23 0.064(2) 0.109(4) 0.076(3) -0.007(2) 0.027(2) -0.007(2)
C24 0.084(3) 0.083(3) 0.101(3) 0.021(2) 0.031(2) 0.001(2)
C25 0.068(2) 0.065(2) 0.080(2) 0.0016(18) 0.0223(19) 0.0099(19)
C26 0.056(2) 0.069(3) 0.140(4) 0.0044(19) 0.022(2) 0.025(2)
C27 0.059(3) 0.086(3) 0.195(6) 0.001(2) 0.029(3) 0.049(3)
C28 0.057(2) 0.107(4) 0.125(4) 0.018(2) 0.027(2) 0.037(3)
C29 0.064(3) 0.088(3) 0.157(4) 0.018(2) 0.026(3) 0.000(3)
C30 0.063(2) 0.068(3) 0.108(3) 0.0004(19) 0.012(2) 0.003(2)
C31 0.076(3) 0.136(5) 0.159(6) 0.000(3) -0.022(4) 0.024(5)
C32 0.118(5) 0.111(4) 0.116(5) 0.036(3) 0.043(4) 0.000(3)
C33 0.156(7) 0.150(6) 0.120(5) 0.032(5) -0.044(5) -0.046(4)
C34 0.078(4) 0.111(5) 0.280(11) -0.002(3) -0.039(6) -0.066(7)
C35 0.126(6) 0.100(4) 0.219(9) -0.017(4) 0.099(6) -0.034(5)

loop_
_atom_type_symbol
_atom_type_description
_atom_type_scat_dispersion_real
_atom_type_scat_dispersion_imag
_atom_type_scat_source
C C 0.0033 0.0016 'International Tables Vol C Tables 4.2.6.8 and 6.1.1.4'
H H 0.0000 0.0000 'International Tables Vol C Tables 4.2.6.8 and 6.1.1.4'
N N 0.0061 0.0033 'International Tables Vol C Tables 4.2.6.8 and 6.1.1.4'
O O 0.0106 0.0060 'International Tables Vol C Tables 4.2.6.8 and 6.1.1.4'
Cl Cl 0.1484 0.1585 'International Tables Vol C Tables 4.2.6.8 and 6.1.1.4'
Ni Ni 0.3393 1.1124 'International Tables Vol C Tables 4.2.6.8 and 6.1.1.4'

loop_
_geom_angle_atom_site_label_1
_geom_angle_atom_site_label_2
_geom_angle_atom_site_label_3
_geom_angle
_geom_angle_publ_flag
O1 Ni1 N3 96.73(9) yes
O1 Ni1 N4 87.38(9) yes
O1 Ni1 N5 89.96(9) yes
O2 Ni1 N2 90.31(9) yes
O2 Ni1 N3 92.79(10) yes
O2 Ni1 O1 170.27(8) yes
O2 Ni1 N4 90.99(9) yes
O2 Ni1 N5 92.79(10) yes
N2 Ni1 O1 80.19(9) yes
N2 Ni1 N3 176.86(10) yes
N2 Ni1 N5 93.92(9) yes
N2 Ni1 N4 92.53(9) yes
N3 Ni1 N5 85.43(9) yes
N3 Ni1 N4 87.91(9) yes
N5 Ni1 N4 172.50(9) yes
C7 O1 Ni1 108.58(17) ?
C11 O2 Ni1 127.18(19) ?
C7 N1 N2 111.6(2) ?
C8 N2 N1 116.9(2) ?
C8 N2 Ni1 130.3(2) ?
N1 N2 Ni1 112.72(18) ?
C20 N3 C16 117.7(3) ?
C20 N3 Ni1 121.1(2) ?
C16 N3 Ni1 121.1(2) ?
C25 N4 C21 116.8(3) ?
C25 N4 Ni1 121.0(2) ?
C21 N4 Ni1 122.2(2) ?
C26 N5 C30 116.0(3) ?
C26 N5 Ni1 122.7(3) ?
C30 N5 Ni1 121.0(2) ?
C31 N6 C35 115.7(6) ?
C6 C1 C2 120.7(3) ?
C6 C1 H1B 119.7 ?
C2 C1 H1B 119.7 ?
C3 C2 C1 119.5(3) ?
C3 C2 H2A 120.2 ?
C1 C2 H2A 120.2 ?
C2 C3 C4 121.1(3) ?
C2 C3 Cl1 119.6(3) ?
C4 C3 Cl1 119.3(3) ?
C3 C4 C5 118.7(3) ?
C3 C4 H4A 120.7 ?
C5 C4 H4A 120.7 ?
C6 C5 C4 122.1(3) ?
C6 C5 H5A 119.0 ?
C4 C5 H5A 119.0 ?
C5 C6 C1 117.9(3) ?
C5 C6 C7 120.3(3) ?
C1 C6 C7 121.7(3) ?
O1 C7 N1 126.8(3) ?
O1 C7 C6 117.5(3) ?
N1 C7 C6 115.7(3) ?
N2 C8 C10 120.3(3) ?
N2 C8 C9 120.6(3) ?
C10 C8 C9 119.1(3) ?
C8 C9 H9A 109.5 ?
C8 C9 H9B 109.5 ?
H9A C9 H9B 109.5 ?
C8 C9 H9C 109.5 ?
H9A C9 H9C 109.5 ?
H9B C9 H9C 109.5 ?
C15 C10 C11 117.5(3) ?
C15 C10 C8 117.6(3) ?
C11 C10 C8 124.9(3) ?
O2 C11 C12 117.3(3) ?
O2 C11 C10 125.6(3) ?
C12 C11 C10 117.1(3) ?
C13 C12 C11 123.8(3) ?
C13 C12 H12A 118.1 ?
C11 C12 H12A 118.1 ?
C12 C13 C14 118.8(3) ?
C12 C13 H13A 120.6 ?
C14 C13 H13A 120.6 ?
C15 C14 C13 120.3(3) ?
C15 C14 Cl2 120.4(3) ?
C13 C14 Cl2 119.2(3) ?
C14 C15 C10 122.6(3) ?
C14 C15 H15A 118.7 ?
C10 C15 H15A 118.7 ?
N3 C16 C17 123.0(4) ?
N3 C16 H16A 118.5 ?
C17 C16 H16A 118.5 ?
C18 C17 C16 118.2(4) ?
C18 C17 H17A 120.9 ?
C16 C17 H17A 120.9 ?
C19 C18 C17 119.7(4) ?
C19 C18 H18A 120.2 ?
C17 C18 H18A 120.2 ?
C18 C19 C20 118.4(4) ?
C18 C19 H19A 120.8 ?
C20 C19 H19A 120.8 ?
N3 C20 C19 123.0(4) ?
N3 C20 H20A 118.5 ?
C19 C20 H20A 118.5 ?
N4 C21 C22 123.4(4) ?
N4 C21 H21A 118.3 ?
C22 C21 H21A 118.3 ?
C23 C22 C21 119.2(4) ?
C23 C22 H22A 120.4 ?
C21 C22 H22A 120.4 ?
C22 C23 C24 117.6(4) ?
C22 C23 H23A 121.2 ?
C24 C23 H23A 121.2 ?
C23 C24 C25 119.8(4) ?
C23 C24 H24A 120.1 ?
C25 C24 H24A 120.1 ?
N4 C25 C24 123.1(4) ?
N4 C25 H25A 118.4 ?
C24 C25 H25A 118.4 ?
N5 C26 C27 123.0(4) ?
N5 C26 H26A 118.5 ?
C27 C26 H26A 118.5 ?
C28 C27 C26 119.9(4) ?
C28 C27 H27A 120.0 ?
C26 C27 H27A 120.0 ?
C27 C28 C29 118.3(4) ?
C27 C28 H28A 120.8 ?
C29 C28 H28A 120.8 ?
C28 C29 C30 118.2(4) ?
C28 C29 H29A 120.9 ?
C30 C29 H29A 120.9 ?
N5 C30 C29 124.6(4) ?
N5 C30 H30A 117.7 ?
C29 C30 H30A 117.7 ?
N6 C31 C32 123.8(5) ?
N6 C31 H31A 118.1 ?
C32 C31 H31A 118.1 ?
C33 C32 C31 119.2(5) ?
C33 C32 H32A 120.4 ?
C31 C32 H32A 120.4 ?
C32 C33 C34 117.2(6) ?
C32 C33 H33A 121.4 ?
C34 C33 H33A 121.4 ?
C35 C34 C33 121.2(7) ?
C35 C34 H34A 119.4 ?
C33 C34 H34A 119.4 ?
C34 C35 N6 122.7(7) ?
C34 C35 H35A 118.6 ?
N6 C35 H35A 118.6 ?

loop_
_geom_bond_atom_site_label_1
_geom_bond_atom_site_label_2
_geom_bond_distance
_geom_bond_publ_flag
Ni1 O1 2.033(2) yes
Ni1 O2 1.972(2) yes
Ni1 N2 2.009(2) yes
Ni1 N3 2.092(2) yes
Ni1 N4 2.183(2) yes
Ni1 N5 2.174(2) yes
Cl1 C3 1.743(3) ?
Cl2 C14 1.742(3) ?
N1 N2 1.393(3) yes
N1 C7 1.309(4) yes
N2 C8 1.299(4) yes
O1 C7 1.283(3) yes
O2 C11 1.296(3) yes
N3 C20 1.325(4) ?
N3 C16 1.326(4) ?
N4 C25 1.306(4) ?
N4 C21 1.321(4) ?
N5 C26 1.311(4) ?
N5 C30 1.312(4) ?
N6 C31 1.304(7) ?
N6 C35 1.312(8) ?
C1 C6 1.378(4) ?
C1 C2 1.389(5) ?
C1 H1B 0.9300 ?
C2 C3 1.357(5) ?
C2 H2A 0.9300 ?
C3 C4 1.361(5) ?
C4 C5 1.382(4) ?
C4 H4A 0.9300 ?
C5 C6 1.365(4) ?
C5 H5A 0.9300 ?
C6 C7 1.490(4) ?
C8 C10 1.470(4) ?
C8 C9 1.508(4) ?
C9 H9A 0.9600 ?
C9 H9B 0.9600 ?
C9 H9C 0.9600 ?
C10 C15 1.411(4) ?
C10 C11 1.427(4) ?
C11 C12 1.406(4) ?
C12 C13 1.364(4) ?
C12 H12A 0.9300 ?
C13 C14 1.371(4) ?
C13 H13A 0.9300 ?
C14 C15 1.365(4) ?
C15 H15A 0.9300 ?
C16 C17 1.370(5) ?
C16 H16A 0.9300 ?
C17 C18 1.364(6) ?
C17 H17A 0.9300 ?
C18 C19 1.363(6) ?
C18 H18A 0.9300 ?
C19 C20 1.368(5) ?
C19 H19A 0.9300 ?
C20 H20A 0.9300 ?
C21 C22 1.369(5) ?
C21 H21A 0.9300 ?
C22 C23 1.353(6) ?
C22 H22A 0.9300 ?
C23 C24 1.357(5) ?
C23 H23A 0.9300 ?
C24 C25 1.368(5) ?
C24 H24A 0.9300 ?
C25 H25A 0.9300 ?
C26 C27 1.376(5) ?
C26 H26A 0.9300 ?
C27 C28 1.333(6) ?
C27 H27A 0.9300 ?
C28 C29 1.357(6) ?
C28 H28A 0.9300 ?
C29 C30 1.367(5) ?
C29 H29A 0.9300 ?
C30 H30A 0.9300 ?
C31 C32 1.318(7) ?
C31 H31A 0.9300 ?
C32 C33 1.316(7) ?
C32 H32A 0.9300 ?
C33 C34 1.341(9) ?
C33 H33A 0.9300 ?
C34 C35 1.281(10) ?
C34 H34A 0.9300 ?
C35 H35A 0.9300 ?

loop_
_geom_torsion_atom_site_label_1
_geom_torsion_atom_site_label_2
_geom_torsion_atom_site_label_3
_geom_torsion_atom_site_label_4
_geom_torsion
O2 Ni1 O1 C7 -9.8(5)
N2 Ni1 O1 C7 2.70(17)
N3 Ni1 O1 C7 -177.91(17)
N5 Ni1 O1 C7 96.69(17)
N4 Ni1 O1 C7 -90.33(18)
N2 Ni1 O2 C11 11.7(2)
O1 Ni1 O2 C11 24.0(6)
N3 Ni1 O2 C11 -167.8(2)
N5 Ni1 O2 C11 -82.3(2)
N4 Ni1 O2 C11 104.2(2)
C7 N1 N2 C8 -178.2(2)
C7 N1 N2 Ni1 3.0(3)
O2 Ni1 N2 C8 -3.9(2)
O1 Ni1 N2 C8 178.2(3)
N3 Ni1 N2 C8 167.0(15)
N5 Ni1 N2 C8 88.9(2)
N4 Ni1 N2 C8 -94.9(2)
O2 Ni1 N2 N1 174.77(17)
O1 Ni1 N2 N1 -3.13(16)
N3 Ni1 N2 N1 -14.3(17)
N5 Ni1 N2 N1 -92.41(18)
N4 Ni1 N2 N1 83.77(18)
O2 Ni1 N3 C20 10.3(2)
N2 Ni1 N3 C20 -160.6(15)
O1 Ni1 N3 C20 -171.7(2)
N5 Ni1 N3 C20 -82.3(2)
N4 Ni1 N3 C20 101.2(2)
O2 Ni1 N3 C16 -171.6(3)
N2 Ni1 N3 C16 17.5(17)
O1 Ni1 N3 C16 6.4(3)
N5 Ni1 N3 C16 95.8(3)
N4 Ni1 N3 C16 -80.7(3)
O2 Ni1 N4 C25 -12.0(3)
N2 Ni1 N4 C25 78.4(3)
O1 Ni1 N4 C25 158.4(3)
N3 Ni1 N4 C25 -104.7(3)
N5 Ni1 N4 C25 -132.2(7)
O2 Ni1 N4 C21 166.6(3)
N2 Ni1 N4 C21 -103.1(3)
O1 Ni1 N4 C21 -23.0(3)
N3 Ni1 N4 C21 73.8(3)
N5 Ni1 N4 C21 46.3(9)
O2 Ni1 N5 C26 5.5(3)
N2 Ni1 N5 C26 -85.0(3)
O1 Ni1 N5 C26 -165.1(3)
N3 Ni1 N5 C26 98.1(3)
N4 Ni1 N5 C26 125.7(8)
O2 Ni1 N5 C30 -168.6(3)
N2 Ni1 N5 C30 100.9(3)
O1 Ni1 N5 C30 20.7(3)
N3 Ni1 N5 C30 -76.0(3)
N4 Ni1 N5 C30 -48.4(9)
C6 C1 C2 C3 -0.1(5)
C1 C2 C3 C4 -0.8(6)
C1 C2 C3 Cl1 178.5(3)
C2 C3 C4 C5 0.5(5)
Cl1 C3 C4 C5 -178.8(3)
C3 C4 C5 C6 0.6(5)
C4 C5 C6 C1 -1.4(5)
C4 C5 C6 C7 178.2(3)
C2 C1 C6 C5 1.2(5)
C2 C1 C6 C7 -178.4(3)
Ni1 O1 C7 N1 -2.1(3)
Ni1 O1 C7 C6 178.10(18)
N2 N1 C7 O1 -0.6(4)
N2 N1 C7 C6 179.3(2)
C5 C6 C7 O1 -6.9(4)
C1 C6 C7 O1 172.7(3)
C5 C6 C7 N1 173.2(3)
C1 C6 C7 N1 -7.2(4)
N1 N2 C8 C10 176.9(2)
Ni1 N2 C8 C10 -4.5(4)
N1 N2 C8 C9 -2.5(4)
Ni1 N2 C8 C9 176.1(2)
N2 C8 C10 C15 -170.4(3)
C9 C8 C10 C15 9.1(4)
N2 C8 C10 C11 8.8(4)
C9 C8 C10 C11 -171.7(3)
Ni1 O2 C11 C12 168.8(2)
Ni1 O2 C11 C10 -11.3(4)
C15 C10 C11 O2 178.5(3)
C8 C10 C11 O2 -0.7(4)
C15 C10 C11 C12 -1.6(4)
C8 C10 C11 C12 179.2(3)
O2 C11 C12 C13 -178.5(3)
C10 C11 C12 C13 1.5(5)
C11 C12 C13 C14 -0.2(5)
C12 C13 C14 C15 -1.0(5)
C12 C13 C14 Cl2 178.9(3)
C13 C14 C15 C10 0.8(5)
Cl2 C14 C15 C10 -179.0(2)
C11 C10 C15 C14 0.5(4)
C8 C10 C15 C14 179.7(3)
C20 N3 C16 C17 0.3(5)
Ni1 N3 C16 C17 -177.9(3)
N3 C16 C17 C18 0.2(6)
C16 C17 C18 C19 -0.3(7)
C17 C18 C19 C20 0.0(6)
C16 N3 C20 C19 -0.6(5)
Ni1 N3 C20 C19 177.6(3)
C18 C19 C20 N3 0.5(6)
C25 N4 C21 C22 0.9(6)
Ni1 N4 C21 C22 -177.7(3)
N4 C21 C22 C23 -2.0(7)
C21 C22 C23 C24 1.9(7)
C22 C23 C24 C25 -1.0(7)
C21 N4 C25 C24 0.1(6)
Ni1 N4 C25 C24 178.7(3)
C23 C24 C25 N4 -0.1(6)
C30 N5 C26 C27 0.4(6)
Ni1 N5 C26 C27 -174.0(4)
N5 C26 C27 C28 -1.2(8)
C26 C27 C28 C29 1.1(8)
C27 C28 C29 C30 -0.2(7)
C26 N5 C30 C29 0.5(6)
Ni1 N5 C30 C29 175.0(3)
C28 C29 C30 N5 -0.6(7)
C35 N6 C31 C32 -1.7(10)
N6 C31 C32 C33 -0.9(10)
C31 C32 C33 C34 1.9(10)
C32 C33 C34 C35 -0.3(11)
C33 C34 C35 N6 -2.6(12)
C31 N6 C35 C34 3.5(11)
